data_7042519
loop_
_publ_author_name
'Megger, Dominik A.'
'Rosowski, Kristin'
'Radunsky, Christian'
'K\"osters, Jutta'
'Sitek, Barbara'
'M\"uller, Jens'

_publ_section_title
;
 Structurally related hydrazone-based metal complexes with different
 antitumor activities variably induce apoptotic cell death.
;
_journal_issue 14
_journal_name_full 'Dalton transactions (Cambridge, England : 2003)'
_journal_page_first 4759
_journal_page_last 4767
_journal_paper_doi 10.1039/c6dt04613d
_journal_volume 46
_journal_year 2017
_chemical_formula_sum 'C12 H12 Cl2 N4 Zn'
_chemical_formula_weight 348.52
_space_group_crystal_system monoclinic
_space_group_IT_number 14
_space_group_name_Hall '-P 2yn'
_space_group_name_H-M_alt 'P 1 21/n 1'
_symmetry_space_group_name_Hall '-P 2yn'
_symmetry_space_group_name_H-M 'P 1 21/n 1'
_atom_sites_solution_hydrogens geom
_audit_creation_method SHELXL-2014/7
_audit_update_record
;
2016-10-20 deposited with the CCDC.
2017-03-17 downloaded from the CCDC.
;
_cell_angle_alpha 90
_cell_angle_beta 98.870(5)
_cell_angle_gamma 90
_cell_formula_units_Z 8
_cell_length_a 18.739(3)
_cell_length_b 7.8233(12)
_cell_length_c 18.969(3)
_cell_measurement_reflns_used 9983
_cell_measurement_temperature 153(2)
_cell_measurement_theta_max 30.08
_cell_measurement_theta_min 2.17
_cell_volume 2747.6(7)
_computing_cell_refinement 'SAINT V8.18C (Bruker AXS Inc.)'
_computing_data_collection 'APEX2 v2012.2-0'
_computing_data_reduction 'SAINT V8.18C (Bruker AXS Inc.)'
_computing_structure_refinement 'SHELXL-2014/7 (Sheldrick, 2014)'
_computing_structure_solution 'SHELXS-97 (Sheldrick, 2008)'
_diffrn_ambient_temperature 153(2)
_diffrn_measured_fraction_theta_full 0.996
_diffrn_measured_fraction_theta_max 0.988
_diffrn_measurement_device_type 'Photon 100 CMOS-detector'
_diffrn_measurement_method 'omega scan'
_diffrn_radiation_type MoK\a
_diffrn_radiation_wavelength 0.71073
_diffrn_reflns_av_R_equivalents 0.1004
_diffrn_reflns_av_unetI/netI 0.1400
_diffrn_reflns_Laue_measured_fraction_full 0.996
_diffrn_reflns_Laue_measured_fraction_max 0.988
_diffrn_reflns_limit_h_max 26
_diffrn_reflns_limit_h_min -25
_diffrn_reflns_limit_k_max 11
_diffrn_reflns_limit_k_min -11
_diffrn_reflns_limit_l_max 26
_diffrn_reflns_limit_l_min -26
_diffrn_reflns_number 28679
_diffrn_reflns_point_group_measured_fraction_full 0.996
_diffrn_reflns_point_group_measured_fraction_max 0.988
_diffrn_reflns_theta_full 25.242
_diffrn_reflns_theta_max 30.196
_diffrn_reflns_theta_min 2.173
_diffrn_source Microfocus
_exptl_absorpt_coefficient_mu 2.166
_exptl_absorpt_correction_T_max 0.8632
_exptl_absorpt_correction_T_min 0.7371
_exptl_absorpt_correction_type multi-scan
_exptl_absorpt_process_details 'SADABS V2008/1 (Bruker AXS)'
_exptl_crystal_colour pink
_exptl_crystal_density_diffrn 1.685
_exptl_crystal_description block
_exptl_crystal_F_000 1408
_exptl_crystal_size_max 0.150
_exptl_crystal_size_mid 0.080
_exptl_crystal_size_min 0.070
_refine_diff_density_max 0.689
_refine_diff_density_min -0.469
_refine_diff_density_rms 0.114
_refine_ls_extinction_method none
_refine_ls_goodness_of_fit_ref 0.964
_refine_ls_hydrogen_treatment constr
_refine_ls_matrix_type full
_refine_ls_number_parameters 345
_refine_ls_number_reflns 8061
_refine_ls_number_restraints 0
_refine_ls_restrained_S_all 0.964
_refine_ls_R_factor_all 0.1377
_refine_ls_R_factor_gt 0.0515
_refine_ls_shift/su_max 0.001
_refine_ls_shift/su_mean 0.000
_refine_ls_structure_factor_coef Fsqd
_refine_ls_weighting_details 'w=1/[\s^2^(Fo^2^)+(0.0410P)^2^] where P=(Fo^2^+2Fc^2^)/3'
_refine_ls_weighting_scheme calc
_refine_ls_wR_factor_gt 0.0858
_refine_ls_wR_factor_ref 0.0992
_reflns_Friedel_coverage 0.000
_reflns_number_gt 4824
_reflns_number_total 8061
_reflns_threshold_expression 'I > 2\s(I)'
_cod_data_source_file c6dt04613d2.cif
_cod_data_source_block mo_cr040713_0m
_cod_depositor_comments
;
Adding full bibliography for 7042517--7042519.cif.

2017-11-11
Z value and formula fixed to values more according to usual
chemical conventions.                 miguel
;
_cod_original_formula_sum 'C24 H24 Cl4 N8 Zn2'
_cod_original_formula_weight 697.05
_cod_original_formula_units_Z 4
_cod_database_code 7042519
_shelx_shelxl_version_number 2014/7
_shelx_space_group_comment
;
The symmetry employed for this shelxl refinement is uniquely defined
by the following loop, which should always be used as a source of
symmetry information in preference to the above space-group names.
They are only intended as comments.
;
_shelx_estimated_absorpt_t_min 0.737
_shelx_estimated_absorpt_t_max 0.863

loop_
_space_group_symop_operation_xyz
'x, y, z'
'-x+1/2, y+1/2, -z+1/2'
'-x, -y, -z'
'x-1/2, -y-1/2, z-1/2'

loop_
_atom_site_label
_atom_site_type_symbol
_atom_site_fract_x
_atom_site_fract_y
_atom_site_fract_z
_atom_site_U_iso_or_equiv
_atom_site_adp_type
_atom_site_occupancy
_atom_site_site_symmetry_order
_atom_site_calc_flag
_atom_site_refinement_flags_posn
_atom_site_refinement_flags_adp
Zn1 Zn 0.95789(2) 0.66028(4) 0.35094(2) 0.02033(9) Uani 1 1 d . .
Zn2 Zn 0.65253(2) 0.86234(4) 0.53030(2) 0.02075(9) Uani 1 1 d . .
Cl1 Cl 0.98316(4) 0.91532(9) 0.30400(4) 0.02593(18) Uani 1 1 d . .
Cl2 Cl 1.00595(5) 0.44802(9) 0.29066(4) 0.02882(19) Uani 1 1 d . .
Cl3 Cl 0.71531(4) 0.61089(9) 0.54461(4) 0.02502(17) Uani 1 1 d . .
Cl4 Cl 0.69928(5) 1.01539(10) 0.44815(4) 0.02978(19) Uani 1 1 d . .
N1 N 0.84568(14) 0.6056(3) 0.31358(12) 0.0218(6) Uani 1 1 d . .
N2 N 0.82993(13) 0.6972(3) 0.42574(12) 0.0236(6) Uani 1 1 d . .
H2 H 0.8028 0.7366 0.4561 0.028 Uiso 1 1 calc R U
N3 N 0.90289(13) 0.7007(3) 0.44022(12) 0.0194(5) Uani 1 1 d . .
N4 N 1.03979(14) 0.6750(3) 0.44562(12) 0.0200(5) Uani 1 1 d . .
N5 N 0.69990(14) 0.9907(3) 0.62617(12) 0.0210(6) Uani 1 1 d . .
N6 N 0.59515(14) 0.9131(3) 0.66707(12) 0.0248(6) Uani 1 1 d . .
H6N H 0.5684 0.8989 0.7009 0.030 Uiso 1 1 calc R U
N7 N 0.57265(14) 0.8615(3) 0.59906(12) 0.0207(5) Uani 1 1 d . .
N8 N 0.55188(13) 0.7827(3) 0.46575(12) 0.0216(5) Uani 1 1 d . .
C1 C 0.80044(17) 0.6286(3) 0.36078(15) 0.0197(6) Uani 1 1 d . .
C2 C 0.93761(16) 0.7519(4) 0.49973(15) 0.0193(6) Uani 1 1 d . .
C3 C 1.01678(16) 0.7365(3) 0.50474(14) 0.0171(6) Uani 1 1 d . .
C4 C 1.11067(17) 0.6542(3) 0.44649(16) 0.0230(7) Uani 1 1 d . .
H4 H 1.1269 0.6106 0.4050 0.028 Uiso 1 1 calc R U
C5 C 1.16131(17) 0.6934(4) 0.50507(17) 0.0263(7) Uani 1 1 d . .
H5 H 1.2114 0.6770 0.5040 0.032 Uiso 1 1 calc R U
C6 C 1.13763(17) 0.7569(4) 0.56526(16) 0.0274(7) Uani 1 1 d . .
H6 H 1.1713 0.7852 0.6063 0.033 Uiso 1 1 calc R U
C7 C 1.06496(17) 0.7789(4) 0.56534(15) 0.0238(7) Uani 1 1 d . .
H7 H 1.0478 0.8227 0.6064 0.029 Uiso 1 1 calc R U
C8 C 0.90323(18) 0.8196(4) 0.55977(15) 0.0279(7) Uani 1 1 d . .
H8A H 0.8523 0.8455 0.5426 0.042 Uiso 1 1 calc R U
H8B H 0.9282 0.9240 0.5784 0.042 Uiso 1 1 calc R U
H8C H 0.9065 0.7338 0.5978 0.042 Uiso 1 1 calc R U
C9 C 0.72726(17) 0.5910(4) 0.34647(16) 0.0279(7) Uani 1 1 d . .
H9 H 0.6971 0.6068 0.3818 0.033 Uiso 1 1 calc R U
C10 C 0.69963(19) 0.5304(4) 0.28021(17) 0.0318(8) Uani 1 1 d . .
H10 H 0.6497 0.5037 0.2686 0.038 Uiso 1 1 calc R U
C11 C 0.74572(19) 0.5087(4) 0.23021(16) 0.0298(8) Uani 1 1 d . .
H11 H 0.7277 0.4693 0.1835 0.036 Uiso 1 1 calc R U
C12 C 0.81745(18) 0.5449(4) 0.24924(15) 0.0274(7) Uani 1 1 d . .
H12 H 0.8489 0.5261 0.2152 0.033 Uiso 1 1 calc R U
C13 C 0.76692(18) 1.0568(4) 0.63845(16) 0.0279(7) Uani 1 1 d . .
H13 H 0.7935 1.0624 0.5997 0.033 Uiso 1 1 calc R U
C14 C 0.7990(2) 1.1166(4) 0.70368(17) 0.0328(8) Uani 1 1 d . .
H14 H 0.8474 1.1572 0.7108 0.039 Uiso 1 1 calc R U
C15 C 0.7580(2) 1.1155(4) 0.75918(17) 0.0321(8) Uani 1 1 d . .
H15 H 0.7779 1.1582 0.8049 0.038 Uiso 1 1 calc R U
C16 C 0.68921(19) 1.0530(4) 0.74761(15) 0.0284(8) Uani 1 1 d . .
H16 H 0.6604 1.0531 0.7847 0.034 Uiso 1 1 calc R U
C17 C 0.66217(17) 0.9888(3) 0.68021(15) 0.0209(7) Uani 1 1 d . .
C18 C 0.51011(17) 0.7937(4) 0.57922(15) 0.0216(7) Uani 1 1 d . .
C19 C 0.49655(16) 0.7514(3) 0.50220(15) 0.0208(6) Uani 1 1 d . .
C20 C 0.54252(18) 0.7497(4) 0.39596(16) 0.0272(7) Uani 1 1 d . .
H20 H 0.5810 0.7742 0.3703 0.033 Uiso 1 1 calc R U
C21 C 0.47975(18) 0.6816(4) 0.35930(16) 0.0277(7) Uani 1 1 d . .
H21 H 0.4753 0.6578 0.3097 0.033 Uiso 1 1 calc R U
C22 C 0.42374(18) 0.6492(4) 0.39641(17) 0.0298(8) Uani 1 1 d . .
H22 H 0.3797 0.6030 0.3726 0.036 Uiso 1 1 calc R U
C23 C 0.43191(17) 0.6842(4) 0.46845(16) 0.0258(7) Uani 1 1 d . .
H23 H 0.3936 0.6623 0.4946 0.031 Uiso 1 1 calc R U
C24 C 0.45651(17) 0.7599(4) 0.62702(16) 0.0302(8) Uani 1 1 d . .
H24A H 0.4815 0.7404 0.6756 0.045 Uiso 1 1 calc R U
H24B H 0.4282 0.6584 0.6104 0.045 Uiso 1 1 calc R U
H24C H 0.4242 0.8586 0.6267 0.045 Uiso 1 1 calc R U

loop_
_atom_site_aniso_label
_atom_site_aniso_U_11
_atom_site_aniso_U_22
_atom_site_aniso_U_33
_atom_site_aniso_U_23
_atom_site_aniso_U_13
_atom_site_aniso_U_12
Zn1 0.0201(2) 0.02553(19) 0.01630(17) -0.00285(14) 0.00590(15) -0.00047(15)
Zn2 0.0193(2) 0.02601(19) 0.01817(17) -0.00098(14) 0.00676(15) -0.00037(15)
Cl1 0.0306(5) 0.0257(4) 0.0211(4) -0.0008(3) 0.0028(3) -0.0032(3)
Cl2 0.0366(5) 0.0275(4) 0.0252(4) -0.0041(3) 0.0141(4) 0.0032(3)
Cl3 0.0238(4) 0.0263(4) 0.0262(4) -0.0014(3) 0.0079(3) 0.0019(3)
Cl4 0.0304(5) 0.0382(4) 0.0217(4) 0.0038(3) 0.0072(3) -0.0077(4)
N1 0.0228(15) 0.0244(13) 0.0183(12) -0.0024(10) 0.0039(11) 0.0010(11)
N2 0.0166(15) 0.0355(15) 0.0197(13) -0.0072(11) 0.0055(11) 0.0026(11)
N3 0.0148(14) 0.0259(13) 0.0176(12) -0.0024(10) 0.0030(11) -0.0011(10)
N4 0.0192(14) 0.0225(13) 0.0191(12) -0.0004(10) 0.0056(11) 0.0026(10)
N5 0.0224(15) 0.0231(13) 0.0187(12) -0.0018(10) 0.0065(11) 0.0010(11)
N6 0.0243(16) 0.0367(15) 0.0145(12) -0.0017(11) 0.0064(11) -0.0005(12)
N7 0.0194(14) 0.0237(13) 0.0193(12) -0.0008(10) 0.0038(11) 0.0015(11)
N8 0.0201(15) 0.0238(13) 0.0208(13) 0.0032(10) 0.0028(11) 0.0035(11)
C1 0.0194(16) 0.0209(15) 0.0180(14) -0.0022(11) 0.0000(13) 0.0026(12)
C2 0.0177(16) 0.0221(15) 0.0179(15) 0.0009(11) 0.0017(13) -0.0001(12)
C3 0.0189(16) 0.0161(14) 0.0165(14) 0.0007(11) 0.0036(13) -0.0013(12)
C4 0.0217(18) 0.0246(16) 0.0240(16) -0.0020(12) 0.0075(14) -0.0018(13)
C5 0.0169(17) 0.0257(17) 0.0367(19) -0.0018(14) 0.0046(15) 0.0014(13)
C6 0.0217(18) 0.0332(18) 0.0254(17) -0.0024(13) -0.0023(15) -0.0022(14)
C7 0.0229(19) 0.0268(16) 0.0212(16) -0.0031(12) 0.0023(14) 0.0007(13)
C8 0.0244(19) 0.041(2) 0.0186(15) -0.0112(14) 0.0055(14) -0.0016(15)
C9 0.0204(18) 0.0375(18) 0.0267(17) -0.0028(14) 0.0061(15) -0.0009(14)
C10 0.0222(19) 0.0378(19) 0.0334(18) -0.0027(15) -0.0020(16) -0.0062(15)
C11 0.037(2) 0.0302(17) 0.0203(16) -0.0058(13) -0.0024(15) -0.0066(15)
C12 0.032(2) 0.0300(17) 0.0207(16) -0.0048(13) 0.0050(15) -0.0059(15)
C13 0.028(2) 0.0304(18) 0.0265(17) -0.0054(14) 0.0095(15) -0.0042(15)
C14 0.032(2) 0.0348(19) 0.0319(18) -0.0070(14) 0.0044(16) -0.0108(15)
C15 0.043(2) 0.0310(18) 0.0208(16) -0.0051(13) 0.0015(16) -0.0072(16)
C16 0.037(2) 0.0286(17) 0.0209(16) -0.0021(13) 0.0097(15) -0.0027(15)
C17 0.0240(18) 0.0179(15) 0.0214(15) 0.0016(11) 0.0057(14) 0.0043(12)
C18 0.0220(18) 0.0225(15) 0.0204(15) 0.0015(12) 0.0035(14) 0.0051(13)
C19 0.0176(17) 0.0183(15) 0.0271(16) 0.0043(12) 0.0052(14) 0.0022(12)
C20 0.0278(19) 0.0308(17) 0.0241(17) 0.0039(13) 0.0074(15) 0.0035(14)
C21 0.032(2) 0.0281(17) 0.0226(16) -0.0001(13) 0.0026(15) 0.0020(14)
C22 0.0253(19) 0.0280(17) 0.0338(18) 0.0049(14) -0.0027(15) -0.0058(14)
C23 0.0209(18) 0.0282(17) 0.0292(17) 0.0055(13) 0.0063(15) -0.0018(13)
C24 0.0262(19) 0.0423(19) 0.0233(16) 0.0046(14) 0.0078(15) -0.0017(16)

loop_
_atom_type_symbol
_atom_type_description
_atom_type_scat_dispersion_real
_atom_type_scat_dispersion_imag
_atom_type_scat_source
C C 0.0033 0.0016 'International Tables Vol C Tables 4.2.6.8 and 6.1.1.4'
H H 0.0000 0.0000 'International Tables Vol C Tables 4.2.6.8 and 6.1.1.4'
N N 0.0061 0.0033 'International Tables Vol C Tables 4.2.6.8 and 6.1.1.4'
Cl Cl 0.1484 0.1585 'International Tables Vol C Tables 4.2.6.8 and 6.1.1.4'
Zn Zn 0.2839 1.4301 'International Tables Vol C Tables 4.2.6.8 and 6.1.1.4'

loop_
_geom_angle_atom_site_label_1
_geom_angle_atom_site_label_2
_geom_angle_atom_site_label_3
_geom_angle
N3 Zn1 N1 74.03(9)
N3 Zn1 N4 72.74(9)
N1 Zn1 N4 144.00(9)
N3 Zn1 Cl1 109.68(7)
N1 Zn1 Cl1 107.35(7)
N4 Zn1 Cl1 96.56(6)
N3 Zn1 Cl2 141.39(7)
N1 Zn1 Cl2 97.54(7)
N4 Zn1 Cl2 99.75(7)
Cl1 Zn1 Cl2 108.78(3)
N7 Zn2 N5 73.78(9)
N7 Zn2 N8 73.37(9)
N5 Zn2 N8 145.12(9)
N7 Zn2 Cl4 144.25(7)
N5 Zn2 Cl4 100.59(7)
N8 Zn2 Cl4 99.15(7)
N7 Zn2 Cl3 108.76(7)
N5 Zn2 Cl3 99.44(7)
N8 Zn2 Cl3 101.89(7)
Cl4 Zn2 Cl3 106.99(3)
C1 N1 C12 117.1(3)
C1 N1 Zn1 116.11(19)
C12 N1 Zn1 126.7(2)
N3 N2 C1 116.3(2)
N3 N2 H2 121.9
C1 N2 H2 121.9
C2 N3 N2 123.2(2)
C2 N3 Zn1 120.3(2)
N2 N3 Zn1 115.58(17)
C4 N4 C3 118.5(3)
C4 N4 Zn1 125.2(2)
C3 N4 Zn1 115.40(19)
C17 N5 C13 117.6(3)
C17 N5 Zn2 116.6(2)
C13 N5 Zn2 125.44(19)
N7 N6 C17 116.2(2)
N7 N6 H6N 121.9
C17 N6 H6N 121.9
C18 N7 N6 122.4(2)
C18 N7 Zn2 121.02(19)
N6 N7 Zn2 115.89(19)
C20 N8 C19 118.6(3)
C20 N8 Zn2 125.7(2)
C19 N8 Zn2 115.46(19)
N1 C1 N2 116.3(3)
N1 C1 C9 123.4(3)
N2 C1 C9 120.3(3)
N3 C2 C3 113.6(3)
N3 C2 C8 124.5(3)
C3 C2 C8 121.9(3)
N4 C3 C7 121.5(3)
N4 C3 C2 114.9(3)
C7 C3 C2 123.5(3)
N4 C4 C5 122.8(3)
N4 C4 H4 118.6
C5 C4 H4 118.6
C6 C5 C4 118.5(3)
C6 C5 H5 120.7
C4 C5 H5 120.7
C7 C6 C5 119.4(3)
C7 C6 H6 120.3
C5 C6 H6 120.3
C6 C7 C3 119.2(3)
C6 C7 H7 120.4
C3 C7 H7 120.4
C2 C8 H8A 109.5
C2 C8 H8B 109.5
H8A C8 H8B 109.5
C2 C8 H8C 109.5
H8A C8 H8C 109.5
H8B C8 H8C 109.5
C10 C9 C1 118.4(3)
C10 C9 H9 120.8
C1 C9 H9 120.8
C9 C10 C11 118.9(3)
C9 C10 H10 120.6
C11 C10 H10 120.6
C12 C11 C10 119.0(3)
C12 C11 H11 120.5
C10 C11 H11 120.5
N1 C12 C11 123.2(3)
N1 C12 H12 118.4
C11 C12 H12 118.4
N5 C13 C14 123.7(3)
N5 C13 H13 118.1
C14 C13 H13 118.1
C13 C14 C15 117.5(3)
C13 C14 H14 121.3
C15 C14 H14 121.3
C16 C15 C14 119.8(3)
C16 C15 H15 120.1
C14 C15 H15 120.1
C15 C16 C17 118.5(3)
C15 C16 H16 120.7
C17 C16 H16 120.7
N5 C17 N6 116.3(3)
N5 C17 C16 122.7(3)
N6 C17 C16 120.9(3)
N7 C18 C24 124.6(3)
N7 C18 C19 113.0(3)
C24 C18 C19 122.4(3)
N8 C19 C23 121.1(3)
N8 C19 C18 115.8(3)
C23 C19 C18 123.1(3)
N8 C20 C21 123.2(3)
N8 C20 H20 118.4
C21 C20 H20 118.4
C22 C21 C20 118.2(3)
C22 C21 H21 120.9
C20 C21 H21 120.9
C21 C22 C23 119.6(3)
C21 C22 H22 120.2
C23 C22 H22 120.2
C22 C23 C19 119.3(3)
C22 C23 H23 120.3
C19 C23 H23 120.3
C18 C24 H24A 109.5
C18 C24 H24B 109.5
H24A C24 H24B 109.5
C18 C24 H24C 109.5
H24A C24 H24C 109.5
H24B C24 H24C 109.5

loop_
_geom_bond_atom_site_label_1
_geom_bond_atom_site_label_2
_geom_bond_distance
Zn1 N3 2.137(2)
Zn1 N1 2.156(3)
Zn1 N4 2.178(2)
Zn1 Cl1 2.2645(8)
Zn1 Cl2 2.2789(8)
Zn2 N7 2.132(2)
Zn2 N5 2.146(2)
Zn2 N8 2.175(3)
Zn2 Cl4 2.2473(8)
Zn2 Cl3 2.2867(9)
N1 C1 1.337(4)
N1 C12 1.340(4)
N2 N3 1.353(3)
N2 C1 1.379(4)
N2 H2 0.8800
N3 C2 1.277(3)
N4 C4 1.336(4)
N4 C3 1.351(3)
N5 C17 1.332(3)
N5 C13 1.345(4)
N6 N7 1.356(3)
N6 C17 1.376(4)
N6 H6N 0.8800
N7 C18 1.288(4)
N8 C20 1.334(4)
N8 C19 1.354(4)
C1 C9 1.388(4)
C2 C3 1.477(4)
C2 C8 1.490(4)
C3 C7 1.388(4)
C4 C5 1.380(4)
C4 H4 0.9500
C5 C6 1.380(4)
C5 H5 0.9500
C6 C7 1.373(4)
C6 H6 0.9500
C7 H7 0.9500
C8 H8A 0.9800
C8 H8B 0.9800
C8 H8C 0.9800
C9 C10 1.368(4)
C9 H9 0.9500
C10 C11 1.388(4)
C10 H10 0.9500
C11 C12 1.367(4)
C11 H11 0.9500
C12 H12 0.9500
C13 C14 1.372(4)
C13 H13 0.9500
C14 C15 1.397(5)
C14 H14 0.9500
C15 C16 1.364(4)
C15 H15 0.9500
C16 C17 1.394(4)
C16 H16 0.9500
C18 C24 1.477(4)
C18 C19 1.481(4)
C19 C23 1.384(4)
C20 C21 1.378(4)
C20 H20 0.9500
C21 C22 1.375(4)
C21 H21 0.9500
C22 C23 1.379(4)
C22 H22 0.9500
C23 H23 0.9500
C24 H24A 0.9800
C24 H24B 0.9800
C24 H24C 0.9800

loop_
_geom_torsion_atom_site_label_1
_geom_torsion_atom_site_label_2
_geom_torsion_atom_site_label_3
_geom_torsion_atom_site_label_4
_geom_torsion
C1 N2 N3 C2 -176.1(3)
C1 N2 N3 Zn1 15.1(3)
C17 N6 N7 C18 -177.8(3)
C17 N6 N7 Zn2 11.5(3)
C12 N1 C1 N2 -177.6(3)
Zn1 N1 C1 N2 4.9(3)
C12 N1 C1 C9 0.9(4)
Zn1 N1 C1 C9 -176.6(2)
N3 N2 C1 N1 -13.2(4)
N3 N2 C1 C9 168.2(3)
N2 N3 C2 C3 177.2(2)
Zn1 N3 C2 C3 -14.5(3)
N2 N3 C2 C8 -2.2(5)
Zn1 N3 C2 C8 166.1(2)
C4 N4 C3 C7 0.4(4)
Zn1 N4 C3 C7 -169.4(2)
C4 N4 C3 C2 -178.7(2)
Zn1 N4 C3 C2 11.5(3)
N3 C2 C3 N4 1.4(4)
C8 C2 C3 N4 -179.2(3)
N3 C2 C3 C7 -177.7(3)
C8 C2 C3 C7 1.7(4)
C3 N4 C4 C5 -0.2(4)
Zn1 N4 C4 C5 168.5(2)
N4 C4 C5 C6 -0.1(4)
C4 C5 C6 C7 0.2(5)
C5 C6 C7 C3 0.1(5)
N4 C3 C7 C6 -0.4(4)
C2 C3 C7 C6 178.7(3)
N1 C1 C9 C10 -1.4(5)
N2 C1 C9 C10 177.0(3)
C1 C9 C10 C11 0.2(5)
C9 C10 C11 C12 1.4(5)
C1 N1 C12 C11 0.9(4)
Zn1 N1 C12 C11 178.0(2)
C10 C11 C12 N1 -2.0(5)
C17 N5 C13 C14 2.3(5)
Zn2 N5 C13 C14 -170.5(2)
N5 C13 C14 C15 -3.2(5)
C13 C14 C15 C16 1.4(5)
C14 C15 C16 C17 1.0(5)
C13 N5 C17 N6 -177.0(3)
Zn2 N5 C17 N6 -3.6(3)
C13 N5 C17 C16 0.4(4)
Zn2 N5 C17 C16 173.9(2)
N7 N6 C17 N5 -5.2(4)
N7 N6 C17 C16 177.3(3)
C15 C16 C17 N5 -2.0(5)
C15 C16 C17 N6 175.3(3)
N6 N7 C18 C24 -1.5(5)
Zn2 N7 C18 C24 168.7(2)
N6 N7 C18 C19 178.5(2)
Zn2 N7 C18 C19 -11.2(3)
C20 N8 C19 C23 1.0(4)
Zn2 N8 C19 C23 -173.7(2)
C20 N8 C19 C18 -179.0(3)
Zn2 N8 C19 C18 6.3(3)
N7 C18 C19 N8 2.7(4)
C24 C18 C19 N8 -177.2(3)
N7 C18 C19 C23 -177.2(3)
C24 C18 C19 C23 2.8(4)
C19 N8 C20 C21 -1.5(4)
Zn2 N8 C20 C21 172.6(2)
N8 C20 C21 C22 1.2(5)
C20 C21 C22 C23 -0.4(5)
C21 C22 C23 C19 0.0(5)
N8 C19 C23 C22 -0.3(4)
C18 C19 C23 C22 179.7(3)
